data_2007461
loop_
_publ_author_name
'Casalone, Gianluigi'
'Pilati, Tullio'
'Binello, Arianna'

_publ_section_title
;
 Five
 3,4-Dihydro-2<i>H</i>,5<i>H</i>-pyrano[3,2-<i>c</i>][1]benzopyran-5-one
 Derivatives
;
_journal_issue 7
_journal_name_full 'Acta Crystallographica Section C'
_journal_page_first 1042
_journal_page_last 1047
_journal_paper_doi 10.1107/S0108270198000249
_journal_volume 54
_journal_year 1998
_chemical_formula_moiety 'C20 H17 N O6'
_chemical_formula_sum 'C20 H17 N O6'
_chemical_formula_weight 367.357
_chemical_melting_point .179E-177
_chemical_name_systematic
;cis-3,4-dihydro-2-ethoxy-4-(2-nitrophenyl)-2H,5H-pyrano[3,2-c][1]benzopyran-5-
one
;
_space_group_IT_number 14
_symmetry_cell_setting monoclinic
_symmetry_space_group_name_Hall '-P 2ybc'
_symmetry_space_group_name_H-M 'P 1 21/c 1'
_cell_angle_alpha 90.00
_cell_angle_beta 98.680(10)
_cell_angle_gamma 90.00
_cell_formula_units_Z 4
_cell_length_a 8.2760(10)
_cell_length_b 15.0240(10)
_cell_length_c 14.4480(10)
_cell_measurement_reflns_used 52
_cell_measurement_temperature 293(2)
_cell_measurement_theta_max 11.38
_cell_measurement_theta_min 4.97
_cell_volume 1775.9(3)
_computing_cell_refinement XSCANS
_computing_data_collection 'XSCANS (Fait, 1991)'
_computing_data_reduction XSCANS
_computing_molecular_graphics 'ORTEPII (Johnson, 1976)'
_computing_publication_material 'SHELXL93. Other programs used include PARSTCIF (Nardelli, 1991)'
_computing_structure_refinement 'SHELXL93 (Sheldrick, 1993)'
_computing_structure_solution 'SIR92 (Altomare et al., 1994)'
_diffrn_ambient_temperature 293(2)
_diffrn_measurement_device 'Siemens P4'
_diffrn_measurement_method 2\q/\w
_diffrn_radiation_monochromator graphite
_diffrn_radiation_source 'fine-focus sealed tube'
_diffrn_radiation_type MoK\a
_diffrn_radiation_wavelength 0.71073
_diffrn_reflns_av_R_equivalents 0.011
_diffrn_reflns_av_sigmaI/netI 0.043
_diffrn_reflns_limit_h_max 9
_diffrn_reflns_limit_h_min 0
_diffrn_reflns_limit_k_max 17
_diffrn_reflns_limit_k_min 0
_diffrn_reflns_limit_l_max 16
_diffrn_reflns_limit_l_min -17
_diffrn_reflns_number 3354
_diffrn_reflns_theta_max 25.00
_diffrn_reflns_theta_min 2.49
_diffrn_standards_decay_% 4.02
_diffrn_standards_interval_count 97
_diffrn_standards_number 3
_exptl_absorpt_coefficient_mu 0.103
_exptl_absorpt_correction_type none
_exptl_crystal_colour colourless
_exptl_crystal_density_diffrn 1.374
_exptl_crystal_density_method 'not measured'
_exptl_crystal_description 'square tablet'
_exptl_crystal_F_000 768
_exptl_crystal_size_max 0.38
_exptl_crystal_size_mid 0.36
_exptl_crystal_size_min 0.15
_refine_diff_density_max 0.131
_refine_diff_density_min -0.128
_refine_ls_extinction_coef 0.0072(7)
_refine_ls_extinction_method SHELXL93
_refine_ls_goodness_of_fit_all 0.851
_refine_ls_goodness_of_fit_obs 1.026
_refine_ls_hydrogen_treatment 'H atoms treated by a mixture of independent and constrained refinement'
_refine_ls_matrix_type full
_refine_ls_number_parameters 301
_refine_ls_number_reflns 3127
_refine_ls_number_restraints 0
_refine_ls_restrained_S_all 0.851
_refine_ls_restrained_S_obs 1.026
_refine_ls_R_factor_all 0.067
_refine_ls_R_factor_gt 0.033
_refine_ls_shift/esd_max 0.002
_refine_ls_shift/esd_mean 0.000
_refine_ls_structure_factor_coef Fsqd
_refine_ls_weighting_details 'w = 1/[\s^2^(Fo^2^)+(0.0413P)^2^] where P = (Fo^2^+2Fc^2^)/3'
_refine_ls_weighting_scheme calc
_refine_ls_wR_factor_all 0.079
_refine_ls_wR_factor_obs .071
_reflns_number_gt 1874
_reflns_number_total 3127
_reflns_threshold_expression I>2\s(I)
_cod_data_source_file na1342.cif
_cod_data_source_block 4
_cod_depositor_comments
;
The following automatic conversions were performed:

'_refine_ls_weighting_scheme' value 'calc w =
1/[\s^2^(Fo^2^)+(0.0413P)^2^] where P = (Fo^2^+2Fc^2^)/3' was changed
to 'calc'. New tag '_refine_ls_weighting_details' was created. The
value of the new tag was set to 'w = 1/[\s^2^(Fo^2^)+(0.0413P)^2^]
where P = (Fo^2^+2Fc^2^)/3'.

Automatic conversion script
Id: cif_fix_values 3143 2015-03-26 13:38:13Z robertas 
;
_cod_original_sg_symbol_H-M 'P 21/c'
_cod_database_code 2007461

loop_
_symmetry_equiv_pos_as_xyz
'x, y, z'
'-x, y+1/2, -z+1/2'
'-x, -y, -z'
'x, -y-1/2, z-1/2'

loop_
_atom_site_aniso_label
_atom_site_aniso_U_11
_atom_site_aniso_U_22
_atom_site_aniso_U_33
_atom_site_aniso_U_12
_atom_site_aniso_U_13
_atom_site_aniso_U_23
O1 .0721(8) .0529(7) .0374(6) .0007(6) .0041(6) -.0009(5)
C2 .0639(13) .0561(12) .0387(10) -.0068(10) .0128(9) -.0053(9)
C3 .0556(12) .0528(12) .0485(11) -.0071(10) .0161(9) -.0011(9)
C4A .0467(10) .0448(9) .0364(9) -.0108(8) .0069(8) .0014(8)
C4 .0407(10) .0483(11) .0446(9) -.0073(8) .0051(8) .0011(8)
C5 .0573(11) .0482(11) .0435(11) -.0145(10) .0096(9) .0012(9)
O6 .0763(9) .0565(8) .0445(7) -.0045(7) .0132(6) -.0058(6)
C6A .0537(11) .0460(11) .0536(11) -.0106(9) .0144(9) -.0009(9)
C7 .0694(14) .0595(13) .0687(14) -.0105(11) .0258(12) -.0101(12)
C8 .0635(14) .0518(13) .098(2) -.0019(11) .0274(13) -.0068(13)
C9 .0586(13) .0541(13) .086(2) .0000(11) .0097(12) .0080(12)
C10 .0586(12) .0550(12) .0576(12) -.0065(10) .0108(10) .0042(10)
C10A .0454(10) .0455(10) .0483(10) -.0121(8) .0111(8) .0008(8)
C10B .0479(10) .0465(11) .0387(9) -.0135(8) .0102(8) -.0012(8)
O11 .0802(10) .0676(8) .0411(7) -.0082(7) .0015(7) .0053(6)
O12 .0589(8) .0658(8) .0484(7) -.0144(7) .0013(6) -.0041(6)
C13 .0623(15) .109(2) .0582(14) -.0151(14) -.0031(11) -.0093(14)
C14 .068(2) .133(2) .087(2) -.028(2) .0063(13) -.0116(15)
C15 .0443(10) .0457(10) .0410(9) -.0054(8) .0057(8) -.0024(8)
C16 .0449(11) .0511(12) .0594(11) -.0025(9) .0082(9) .0048(9)
C17 .0451(12) .0590(12) .0705(13) -.0091(10) .0159(10) .0037(10)
C18 .0664(14) .0515(12) .0660(13) -.0110(11) .0177(11) .0077(10)
C19 .0604(13) .0529(12) .0602(12) .0042(11) .0089(10) .0101(10)
C20 .0405(10) .0552(11) .0475(10) -.0028(9) .0064(8) .0023(9)
N21 .0483(10) .0814(12) .0670(11) .0050(9) .0089(9) .0147(9)
O22 .0579(9) .1128(12) .0833(10) .0090(8) .0290(8) .0251(9)
O23 .0526(9) .175(2) .0950(12) .0044(10) -.0035(8) .0490(12)

loop_
_atom_site_label
_atom_site_fract_x
_atom_site_fract_y
_atom_site_fract_z
_atom_site_U_iso_or_equiv
_atom_site_thermal_displace_type
_atom_site_calc_flag
_atom_site_refinement_flags
_atom_site_occupancy
_atom_site_disorder_group
_atom_site_type_symbol
O1 .83935(15) .86024(8) .36507(7) .0545(3) Uani d . 1 . O
C2 .8776(2) .76893(12) .34139(13) .0524(5) Uani d . 1 . C
H2 .8863(17) .7739(10) .2748(11) .042(4) Uiso d . 1 . H
C3 1.0328(2) .73703(14) .39808(12) .0514(5) Uani d . 1 . C
H3A 1.0511(19) .6758(12) .3832(11) .049(5) Uiso d . 1 . H
H3B 1.120(2) .7733(11) .3797(11) .053(5) Uiso d . 1 . H
C4A .9472(2) .82990(11) .52472(10) .0426(4) Uani d . 1 . C
C4 1.0374(2) .74724(11) .50477(11) .0447(4) Uani d . 1 . C
H4 1.1519(19) .7552(10) .5310(10) .043(4) Uiso d . 1 . H
C5 .9691(2) .86061(12) .62078(12) .0494(4) Uani d . 1 . C
O6 .8865(2) .93579(8) .64182(8) .0587(3) Uani d . 1 . O
C6A .7972(2) .98638(11) .57271(12) .0504(5) Uani d . 1 . C
C7 .7196(3) 1.06085(14) .6010(2) .0643(6) Uani d . 1 . C
H7 .730(2) 1.0731(12) .6653(13) .071(6) Uiso d . 1 . H
C8 .6294(3) 1.11296(15) .5341(2) .0696(6) Uani d . 1 . C
H8 .572(2) 1.1645(13) .5512(12) .068(6) Uiso d . 1 . H
C9 .6162(3) 1.09171(14) .4405(2) .0663(6) Uani d . 1 . C
H9 .555(2) 1.1301(13) .3926(13) .078(6) Uiso d . 1 . H
C10 .6927(2) 1.01735(13) .41256(15) .0569(5) Uani d . 1 . C
H10 .686(2) 1.0031(10) .3472(12) .054(5) Uiso d . 1 . H
C10A .7846(2) .96242(11) .47907(11) .0460(4) Uani d . 1 . C
C10B .8610(2) .88013(11) .45722(11) .0440(4) Uani d . 1 . C
O11 1.0541(2) .82465(9) .68569(8) .0638(4) Uani d . 1 . O
O12 .7492(2) .71357(8) .35517(8) .0584(4) Uani d . 1 . O
C13 .6012(3) .7264(2) .2901(2) .0778(7) Uani d . 1 . C
H13A .565(4) .7922(19) .2985(19) .141(11) Uiso d . 1 . H
H13B .634(2) .7189(13) .2287(14) .080(6) Uiso d . 1 . H
C14 .4778(3) .6610(2) .3121(2) .0964(8) Uani d . 1 . C
H14A .3782(3) .6687(2) .2693(2) .145 Uiso calc R 1 . H
H14B .4570(3) .6703(2) .3750(2) .145 Uiso calc R 1 . H
H14C .5185(3) .6017(2) .3063(2) .145 Uiso calc R 1 . H
C15 .9808(2) .66462(11) .55290(11) .0437(4) Uani d . 1 . C
C16 .8168(2) .65217(12) .56046(13) .0518(5) Uani d . 1 . C
H16 .739(2) .6977(11) .5331(11) .056(5) Uiso d . 1 . H
C17 .7634(2) .57947(13) .60605(13) .0575(5) Uani d . 1 . C
H17 .653(2) .5737(11) .6080(11) .055(5) Uiso d . 1 . H
C18 .8725(3) .51685(14) .64676(14) .0605(5) Uani d . 1 . C
H18 .838(2) .4659(11) .6755(11) .057(5) Uiso d . 1 . H
C19 1.0357(3) .52679(13) .64205(13) .0579(5) Uani d . 1 . C
H19 1.117(2) .4844(12) .6675(12) .071(6) Uiso d . 1 . H
C20 1.0871(2) .59955(12) .59519(11) .0478(4) Uani d . 1 . C
N21 1.2637(2) .60615(11) .59426(13) .0656(4) Uani d . 1 . N
O22 1.3144(2) .63375(11) .52505(10) .0828(5) Uani d . 1 . O
O23 1.3544(2) .58273(13) .66490(12) .1092(6) Uani d . 1 . O

loop_
_atom_type_symbol
_atom_type_description
_atom_type_scat_dispersion_real
_atom_type_scat_dispersion_imag
_atom_type_scat_source
C C 0.0033 0.0016 'International Tables Vol C Tables 4.2.6.8 and 6.1.1.4'
H H 0.0000 0.0000 'International Tables Vol C Tables 4.2.6.8 and 6.1.1.4'
N N 0.0061 0.0033 'International Tables Vol C Tables 4.2.6.8 and 6.1.1.4'
O O 0.0106 0.0060 'International Tables Vol C Tables 4.2.6.8 and 6.1.1.4'

loop_
_geom_angle_atom_site_label_1
_geom_angle_atom_site_label_2
_geom_angle_atom_site_label_3
_geom_angle
_geom_angle_publ_flag
C10B O1 C2 115.97(13) no
O12 C2 O1 109.36(14) no
O12 C2 C3 110.0(2) no
O1 C2 C3 111.83(15) no
O12 C2 H2 111.0(9) no
O1 C2 H2 102.1(9) no
C3 C2 H2 112.3(9) no
C2 C3 C4 113.9(2) no
C2 C3 H3A 109.6(9) no
C4 C3 H3A 109.7(9) no
C2 C3 H3B 106.5(10) no
C4 C3 H3B 108.0(10) no
H3A C3 H3B 109.0(14) no
C10B C4A C5 119.4(2) no
C10B C4A C4 123.28(15) no
C5 C4A C4 117.02(15) no
C4A C4 C15 112.88(13) no
C4A C4 C3 109.65(14) no
C15 C4 C3 114.20(14) no
C4A C4 H4 107.9(9) no
C15 C4 H4 105.6(9) no
C3 C4 H4 106.1(9) no
O11 C5 O6 116.4(2) no
O11 C5 C4A 125.0(2) no
O6 C5 C4A 118.6(2) no
C5 O6 C6A 121.47(14) no
O6 C6A C7 117.1(2) no
O6 C6A C10A 121.1(2) no
C7 C6A C10A 121.8(2) no
C8 C7 C6A 118.8(2) no
C8 C7 H7 122.9(12) no
C6A C7 H7 118.3(12) no
C7 C8 C9 120.8(2) no
C7 C8 H8 121.1(11) no
C9 C8 H8 118.0(11) no
C10 C9 C8 120.3(2) no
C10 C9 H9 119.0(11) no
C8 C9 H9 120.7(11) no
C9 C10 C10A 120.3(2) no
C9 C10 H10 120.6(10) no
C10A C10 H10 119.1(10) no
C6A C10A C10 118.0(2) no
C6A C10A C10B 117.6(2) no
C10 C10A C10B 124.4(2) no
C4A C10B O1 124.5(2) no
C4A C10B C10A 121.46(15) no
O1 C10B C10A 114.04(15) no
C2 O12 C13 114.9(2) no
O12 C13 C14 108.4(2) no
O12 C13 H13A 106.4(15) no
C14 C13 H13A 112.4(16) no
O12 C13 H13B 104.6(12) no
C14 C13 H13B 114.5(12) no
H13A C13 H13B 110.(2) no
C13 C14 H14A 109.47(13) no
C13 C14 H14B 109.47(14) no
H14A C14 H14B 109.5 no
C13 C14 H14C 109.5(2) no
H14A C14 H14C 109.5 no
H14B C14 H14C 109.5 no
C16 C15 C20 115.5(2) no
C16 C15 C4 120.9(2) no
C20 C15 C4 123.52(15) no
C17 C16 C15 122.0(2) no
C17 C16 H16 120.3(10) no
C15 C16 H16 117.7(10) no
C18 C17 C16 120.6(2) no
C18 C17 H17 120.8(11) no
C16 C17 H17 118.5(11) no
C19 C18 C17 119.5(2) no
C19 C18 H18 118.7(10) no
C17 C18 H18 121.8(11) no
C18 C19 C20 119.2(2) no
C18 C19 H19 123.1(11) no
C20 C19 H19 117.7(11) no
C19 C20 C15 123.2(2) no
C19 C20 N21 115.9(2) no
C15 C20 N21 120.8(2) no
O22 N21 O23 122.7(2) no
O22 N21 C20 119.9(2) no
O23 N21 C20 117.3(2) no

loop_
_geom_bond_atom_site_label_1
_geom_bond_atom_site_label_2
_geom_bond_site_symmetry_2
_geom_bond_distance
_geom_bond_publ_flag
O1 C10B . 1.350(2) no
O1 C2 . 1.460(2) no
C2 O12 . 1.387(2) no
C2 C3 . 1.494(3) no
C2 H2 . .978(15) no
C3 C4 . 1.544(2) no
C3 H3A . .96(2) no
C3 H3B . .97(2) no
C4A C10B . 1.349(2) no
C4A C5 . 1.448(2) no
C4A C4 . 1.499(2) no
C4 C15 . 1.530(2) no
C4 H4 . .97(2) no
C5 O11 . 1.211(2) no
C5 O6 . 1.378(2) no
O6 C6A . 1.378(2) no
C6A C7 . 1.382(3) no
C6A C10A . 1.389(2) no
C7 C8 . 1.373(3) no
C7 H7 . .94(2) no
C8 C9 . 1.378(3) no
C8 H8 . .96(2) no
C9 C10 . 1.374(3) no
C9 H9 . .98(2) no
C10 C10A . 1.401(2) no
C10 H10 . .96(2) no
C10A C10B . 1.445(2) no
O12 C13 . 1.440(2) no
C13 C14 . 1.486(3) no
C13 H13A . 1.05(3) no
C13 H13B . .97(2) no
C14 H14A . .96 no
C14 H14B . .96 no
C14 H14C . .96 no
C15 C16 . 1.391(2) no
C15 C20 . 1.393(2) no
C16 C17 . 1.382(2) no
C16 H16 . .98(2) no
C17 C18 . 1.373(3) no
C17 H17 . .92(2) no
C18 C19 . 1.371(3) no
C18 H18 . .94(2) no
C19 C20 . 1.386(2) no
C19 H19 . .96(2) no
C20 N21 . 1.467(2) no
N21 O22 . 1.214(2) no
N21 O23 . 1.224(2) no

loop_
_geom_torsion_atom_site_label_1
_geom_torsion_atom_site_label_2
_geom_torsion_atom_site_label_3
_geom_torsion_atom_site_label_4
_geom_torsion
_geom_torsion_publ_flag
C10B O1 C2 O12 78.9(2) no
C10B O1 C2 C3 -43.3(2) no
O12 C2 C3 C4 -68.2(2) no
O1 C2 C3 C4 53.5(2) no
C10B C4A C4 C15 -121.7(2) no
C5 C4A C4 C15 64.7(2) no
C10B C4A C4 C3 6.9(2) no
C5 C4A C4 C3 -166.77(15) no
C2 C3 C4 C4A -34.6(2) no
C2 C3 C4 C15 93.2(2) no
C10B C4A C5 O11 -174.0(2) no
C4 C4A C5 O11 -0.1(2) no
C10B C4A C5 O6 6.8(2) no
C4 C4A C5 O6 -179.27(14) no
O11 C5 O6 C6A 174.5(2) no
C4A C5 O6 C6A -6.3(2) no
C5 O6 C6A C7 -179.6(2) no
C5 O6 C6A C10A 1.2(2) no
O6 C6A C7 C8 180.0(2) no
C10A C6A C7 C8 -0.9(3) no
C6A C7 C8 C9 0.0(3) no
C7 C8 C9 C10 0.4(3) no
C8 C9 C10 C10A 0.1(3) no
O6 C6A C10A C10 -179.56(15) no
C7 C6A C10A C10 1.3(3) no
O6 C6A C10A C10B 3.3(2) no
C7 C6A C10A C10B -175.8(2) no
C9 C10 C10A C6A -0.9(3) no
C9 C10 C10A C10B 176.0(2) no
C5 C4A C10B O1 176.73(14) no
C4 C4A C10B O1 3.2(3) no
C5 C4A C10B C10A -2.4(2) no
C4 C4A C10B C10A -175.93(14) no
C2 O1 C10B C4A 15.5(2) no
C2 O1 C10B C10A -165.29(14) no
C6A C10A C10B C4A -2.6(2) no
C10 C10A C10B C4A -179.6(2) no
C6A C10A C10B O1 178.19(14) no
C10 C10A C10B O1 1.2(2) no
O1 C2 O12 C13 69.1(2) no
C3 C2 O12 C13 -167.7(2) no
C2 O12 C13 C14 178.4(2) no
C4A C4 C15 C16 37.9(2) no
C3 C4 C15 C16 -88.3(2) no
C4A C4 C15 C20 -139.3(2) no
C3 C4 C15 C20 94.6(2) no
C20 C15 C16 C17 -0.7(3) no
C4 C15 C16 C17 -178.0(2) no
C15 C16 C17 C18 0.7(3) no
C16 C17 C18 C19 0.1(3) no
C17 C18 C19 C20 -0.7(3) no
C18 C19 C20 C15 0.8(3) no
C18 C19 C20 N21 179.2(2) no
C16 C15 C20 C19 0.0(2) no
C4 C15 C20 C19 177.2(2) no
C16 C15 C20 N21 -178.4(2) no
C4 C15 C20 N21 -1.2(2) no
C19 C20 N21 O22 143.1(2) no
C15 C20 N21 O22 -38.4(3) no
C19 C20 N21 O23 -36.7(3) no
C15 C20 N21 O23 141.8(2) no
